data_2202264
loop_
_publ_author_name
'Elhadi Elbay Saad'
'Yang Farina'
'Bohari M. Yamin'

_publ_section_title
;
 <i>o</i>-Methoxy-<i>N</i>-phenylbenzohydroxamic acid
;
_journal_issue 7
_journal_name_full 'Acta Crystallographica Section E'
_journal_page_first o1004
_journal_page_last o1005
_journal_paper_doi 10.1107/S1600536803013564
_journal_volume 59
_journal_year 2003
_chemical_formula_iupac 'C14 H13 N O3'
_chemical_formula_moiety 'C14 H13 N O3'
_chemical_formula_sum 'C14 H13 N O3'
_chemical_formula_weight 243.25
_chemical_name_systematic
;
N-phenyl-o-methoxybenzohydroxamic acid
;
_space_group_IT_number 15
_symmetry_cell_setting monoclinic
_symmetry_space_group_name_Hall '-C 2yc'
_symmetry_space_group_name_H-M 'C 1 2/c 1'
_atom_sites_solution_hydrogens geom
_atom_sites_solution_primary direct
_atom_sites_solution_secondary difmap
_audit_creation_method SHELXL-97
_cell_angle_alpha 90.00
_cell_angle_beta 118.531(3)
_cell_angle_gamma 90.00
_cell_formula_units_Z 8
_cell_length_a 22.451(3)
_cell_length_b 8.3709(13)
_cell_length_c 14.921(2)
_cell_measurement_reflns_used 2709
_cell_measurement_temperature 293(2)
_cell_measurement_theta_max 27.5
_cell_measurement_theta_min 2.1
_cell_volume 2463.6(6)
_computing_cell_refinement 'SAINT (Seimens, 1996)'
_computing_data_collection 'SMART (Seimens, 1996)'
_computing_data_reduction SAINT
_computing_molecular_graphics SHELXTL
_computing_publication_material
;
SHELXTL, PARST (Nardelli, 1995) and PLATON (Spek, 1990).
;
_computing_structure_refinement 'SHELXTL (Sheldrick, 1997)'
_computing_structure_solution 'SHELXTL (Sheldrick, 1997)'
_diffrn_ambient_temperature 293(2)
_diffrn_detector_area_resol_mean 83.66
_diffrn_measured_fraction_theta_full 0.99
_diffrn_measured_fraction_theta_max 0.99
_diffrn_measurement_device_type
;
Bruker SMART APEX CCD area-detector
;
_diffrn_measurement_method \w
_diffrn_radiation_monochromator graphite
_diffrn_radiation_source 'fine-focus sealed tube'
_diffrn_radiation_type MoK\a
_diffrn_radiation_wavelength 0.71073
_diffrn_reflns_av_R_equivalents 0.0331
_diffrn_reflns_av_sigmaI/netI 0.0473
_diffrn_reflns_limit_h_max 28
_diffrn_reflns_limit_h_min -29
_diffrn_reflns_limit_k_max 9
_diffrn_reflns_limit_k_min -10
_diffrn_reflns_limit_l_max 19
_diffrn_reflns_limit_l_min -19
_diffrn_reflns_number 8106
_diffrn_reflns_theta_full 27.5
_diffrn_reflns_theta_max 27.5
_diffrn_reflns_theta_min 2.1
_diffrn_standards_decay_% none
_diffrn_standards_interval_count 0
_diffrn_standards_interval_time 0
_diffrn_standards_number 0
_exptl_absorpt_coefficient_mu 0.093
_exptl_absorpt_correction_type none
_exptl_crystal_colour colourless
_exptl_crystal_density_diffrn 1.312
_exptl_crystal_density_method 'not measured'
_exptl_crystal_description block
_exptl_crystal_F_000 1024
_exptl_crystal_size_max 0.50
_exptl_crystal_size_mid 0.32
_exptl_crystal_size_min 0.25
_refine_diff_density_max 0.23
_refine_diff_density_min -0.13
_refine_ls_extinction_method none
_refine_ls_goodness_of_fit_ref 1.04
_refine_ls_hydrogen_treatment constr
_refine_ls_matrix_type full
_refine_ls_number_parameters 163
_refine_ls_number_reflns 2839
_refine_ls_number_restraints 0
_refine_ls_restrained_S_all 1.04
_refine_ls_R_factor_all 0.059
_refine_ls_R_factor_gt 0.047
_refine_ls_shift/su_max <0.001
_refine_ls_shift/su_mean 0.000
_refine_ls_structure_factor_coef Fsqd
_refine_ls_weighting_details 'calc w = 1/[\s^2^(Fo^2^)+(0.0593P)^2^+0.5626P] where P = (Fo^2^+2Fc^2^)/3'
_refine_ls_weighting_scheme calc
_refine_ls_wR_factor_gt 0.121
_refine_ls_wR_factor_ref 0.130
_reflns_number_gt 2229
_reflns_number_total 2839
_reflns_threshold_expression I>2\s(I)
_cod_data_source_file ac6044.cif
_cod_data_source_block I
_cod_depositor_comments
;
The following automatic conversions were performed:
'_symmetry_cell_setting' value 'Monoclinic' changed to 'monoclinic'
according to '/home/saulius/struct/CIF-dictionaries/cif_core.dic'
dictionary named 'cif_core.dic' version 2.4.1 from 2010-06-29.

Automatic conversion script
Id: cif_fix_enum 1527 2010-12-29 10:47:43Z saulius 

The following automatic conversions were performed:

'_symmetry_cell_setting' value 'Monoclinic' changed to 'monoclinic'
according to /home/saulius/struct/CIF-dictionaries/cif_core.dic
dictionary named 'cif_core.dic' version 2.4.1 from 2010-06-29.

Automatic conversion script
Id: cif_fix_values 1715 2011-07-08 13:25:40Z adriana 
;
_cod_original_sg_symbol_H-M 'C 2/c'
_cod_database_code 2202264
_cod_database_fobs_code 2202264

loop_
_symmetry_equiv_pos_as_xyz
'x, y, z'
'-x, y, -z+1/2'
'x+1/2, y+1/2, z'
'-x+1/2, y+1/2, -z+1/2'
'-x, -y, -z'
'x, -y, z-1/2'
'-x+1/2, -y+1/2, -z'
'x+1/2, -y+1/2, z-1/2'

loop_
_atom_site_label
_atom_site_fract_x
_atom_site_fract_y
_atom_site_fract_z
_atom_site_U_iso_or_equiv
_atom_site_adp_type
_atom_site_calc_flag
_atom_site_refinement_flags
_atom_site_occupancy
_atom_site_disorder_assembly
_atom_site_disorder_group
_atom_site_type_symbol
O1 0.26350(6) 0.88494(14) 0.12891(7) 0.0727(4) Uani d . 1 . . O
H1A 0.2451 0.8431 0.0724 0.109 Uiso calc R 1 . . H
O2 0.31734(5) 0.65663(14) 0.07502(7) 0.0606(3) Uani d . 1 . . O
O3 0.45786(5) 0.77742(14) 0.31765(8) 0.0679(3) Uani d . 1 . . O
N1 0.30728(6) 0.77572(14) 0.20054(8) 0.0486(3) Uani d . 1 . . N
C1 0.31973(7) 0.68471(17) 0.36362(10) 0.0490(3) Uani d . 1 . . C
H1B 0.3165 0.5792 0.3422 0.059 Uiso calc R 1 . . H
C2 0.32723(8) 0.7194(2) 0.45915(11) 0.0597(4) Uani d . 1 . . C
H2A 0.3298 0.6369 0.5026 0.072 Uiso calc R 1 . . H
C3 0.33084(8) 0.8751(2) 0.49009(11) 0.0653(4) Uani d . 1 . . C
H3A 0.3358 0.8977 0.5543 0.078 Uiso calc R 1 . . H
C4 0.32725(7) 0.9970(2) 0.42680(11) 0.0616(4) Uani d . 1 . . C
H4A 0.3294 1.1023 0.4480 0.074 Uiso calc R 1 . . H
C5 0.32045(7) 0.96475(17) 0.33104(11) 0.0529(3) Uani d . 1 . . C
H5A 0.3181 1.0478 0.2881 0.064 Uiso calc R 1 . . H
C6 0.31715(6) 0.80803(16) 0.30051(9) 0.0437(3) Uani d . 1 . . C
C7 0.33543(6) 0.66695(16) 0.16711(9) 0.0453(3) Uani d . 1 . . C
C8 0.38821(6) 0.55763(17) 0.24190(9) 0.0453(3) Uani d . 1 . . C
C9 0.37689(7) 0.39490(19) 0.23187(11) 0.0552(4) Uani d . 1 . . C
H9A 0.3352 0.3559 0.1826 0.066 Uiso calc R 1 . . H
C10 0.42684(9) 0.2898(2) 0.29427(14) 0.0684(4) Uani d . 1 . . C
H10A 0.4191 0.1802 0.2877 0.082 Uiso calc R 1 . . H
C11 0.48836(9) 0.3493(2) 0.36647(13) 0.0722(5) Uani d . 1 . . C
H11A 0.5221 0.2786 0.4086 0.087 Uiso calc R 1 . . H
C12 0.50103(7) 0.5099(2) 0.37769(11) 0.0638(4) Uani d . 1 . . C
H12A 0.5430 0.5475 0.4268 0.077 Uiso calc R 1 . . H
C13 0.45093(7) 0.61640(19) 0.31543(9) 0.0506(3) Uani d . 1 . . C
C14 0.52019(9) 0.8451(2) 0.39225(15) 0.0855(6) Uani d . 1 . . C
H14A 0.5183 0.9592 0.3850 0.128 Uiso calc R 1 . . H
H14B 0.5568 0.8043 0.3828 0.128 Uiso calc R 1 . . H
H14C 0.5275 0.8174 0.4592 0.128 Uiso calc R 1 . . H

loop_
_atom_site_aniso_label
_atom_site_aniso_U_11
_atom_site_aniso_U_22
_atom_site_aniso_U_33
_atom_site_aniso_U_12
_atom_site_aniso_U_13
_atom_site_aniso_U_23
O1 0.0888(8) 0.0716(7) 0.0385(5) 0.0328(6) 0.0149(5) 0.0087(5)
O2 0.0616(6) 0.0812(7) 0.0329(5) 0.0130(5) 0.0176(4) 0.0033(4)
O3 0.0464(6) 0.0718(8) 0.0695(7) -0.0063(5) 0.0149(5) -0.0083(5)
N1 0.0502(6) 0.0547(7) 0.0347(5) 0.0101(5) 0.0154(5) 0.0065(5)
C1 0.0468(7) 0.0557(8) 0.0441(7) -0.0014(6) 0.0213(6) -0.0010(6)
C2 0.0601(9) 0.0766(11) 0.0448(7) 0.0012(7) 0.0270(7) 0.0041(7)
C3 0.0599(9) 0.0905(12) 0.0415(7) 0.0036(8) 0.0211(7) -0.0098(8)
C4 0.0504(8) 0.0654(9) 0.0540(8) 0.0007(7) 0.0129(6) -0.0177(7)
C5 0.0456(7) 0.0552(8) 0.0480(7) -0.0008(6) 0.0143(6) -0.0001(6)
C6 0.0348(6) 0.0550(8) 0.0362(6) 0.0003(5) 0.0128(5) -0.0007(5)
C7 0.0398(6) 0.0575(8) 0.0341(6) -0.0006(5) 0.0141(5) 0.0009(5)
C8 0.0411(6) 0.0613(8) 0.0345(6) 0.0052(5) 0.0188(5) 0.0027(5)
C9 0.0497(7) 0.0635(9) 0.0501(7) 0.0028(6) 0.0221(6) 0.0019(6)
C10 0.0670(10) 0.0629(10) 0.0756(10) 0.0119(8) 0.0343(9) 0.0151(8)
C11 0.0574(9) 0.0854(13) 0.0658(10) 0.0233(8) 0.0230(8) 0.0234(9)
C12 0.0439(8) 0.0914(12) 0.0471(7) 0.0090(7) 0.0145(6) 0.0038(8)
C13 0.0421(6) 0.0695(9) 0.0397(6) 0.0024(6) 0.0190(5) -0.0009(6)
C14 0.0601(10) 0.0968(14) 0.0812(12) -0.0163(9) 0.0188(9) -0.0276(11)

loop_
_atom_type_symbol
_atom_type_description
_atom_type_scat_dispersion_real
_atom_type_scat_dispersion_imag
_atom_type_scat_source
C C 0.0033 0.0016 'International Tables Vol C Tables 4.2.6.8 and 6.1.1.4'
H H 0.0000 0.0000 'International Tables Vol C Tables 4.2.6.8 and 6.1.1.4'
N N 0.0061 0.0033 'International Tables Vol C Tables 4.2.6.8 and 6.1.1.4'
O O 0.0106 0.0060 'International Tables Vol C Tables 4.2.6.8 and 6.1.1.4'

loop_
_geom_angle_atom_site_label_1
_geom_angle_atom_site_label_2
_geom_angle_atom_site_label_3
_geom_angle
_geom_angle_publ_flag
N1 O1 H1A 109.5 ?
C13 O3 C14 118.22(13) yes
C7 N1 O1 116.61(10) yes
C7 N1 C6 131.03(10) yes
O1 N1 C6 112.23(10) yes
C6 C1 C2 119.38(14) ?
C6 C1 H1B 120.3 ?
C2 C1 H1B 120.3 ?
C3 C2 C1 120.31(15) ?
C3 C2 H2A 119.8 ?
C1 C2 H2A 119.8 ?
C4 C3 C2 120.16(14) ?
C4 C3 H3A 119.9 ?
C2 C3 H3A 119.9 ?
C3 C4 C5 120.45(15) ?
C3 C4 H4A 119.8 ?
C5 C4 H4A 119.8 ?
C6 C5 C4 119.14(14) ?
C6 C5 H5A 120.4 ?
C4 C5 H5A 120.4 ?
C5 C6 C1 120.54(12) ?
C5 C6 N1 118.89(12) ?
C1 C6 N1 120.48(12) ?
O2 C7 N1 120.05(12) ?
O2 C7 C8 120.71(12) ?
N1 C7 C8 119.23(11) ?
C9 C8 C13 119.78(12) ?
C9 C8 C7 119.01(11) ?
C13 C8 C7 120.94(13) ?
C10 C9 C8 120.55(14) ?
C10 C9 H9A 119.7 ?
C8 C9 H9A 119.7 ?
C11 C10 C9 119.05(17) ?
C11 C10 H10A 120.5 ?
C9 C10 H10A 120.5 ?
C12 C11 C10 121.59(15) ?
C12 C11 H11A 119.2 ?
C10 C11 H11A 119.2 ?
C11 C12 C13 119.67(15) ?
C11 C12 H12A 120.2 ?
C13 C12 H12A 120.2 ?
O3 C13 C12 125.16(13) ?
O3 C13 C8 115.47(12) ?
C12 C13 C8 119.35(15) ?
O3 C14 H14A 109.5 ?
O3 C14 H14B 109.5 ?
H14A C14 H14B 109.5 ?
O3 C14 H14C 109.5 ?
H14A C14 H14C 109.5 ?
H14B C14 H14C 109.5 ?

loop_
_geom_bond_atom_site_label_1
_geom_bond_atom_site_label_2
_geom_bond_site_symmetry_2
_geom_bond_distance
_geom_bond_publ_flag
O1 N1 . 1.3931(14) yes
O1 H1A . 0.8200 ?
O2 C7 . 1.2359(15) yes
O3 C13 . 1.3554(19) yes
O3 C14 . 1.4251(19) yes
N1 C7 . 1.3335(17) yes
N1 C6 . 1.4252(16) yes
C1 C6 . 1.3797(19) ?
C1 C2 . 1.384(2) ?
C1 H1B . 0.9300 ?
C2 C3 . 1.372(2) ?
C2 H2A . 0.9300 ?
C3 C4 . 1.367(2) ?
C3 H3A . 0.9300 ?
C4 C5 . 1.389(2) ?
C4 H4A . 0.9300 ?
C5 C6 . 1.3791(19) ?
C5 H5A . 0.9300 ?
C7 C8 . 1.4912(17) ?
C8 C9 . 1.381(2) ?
C8 C13 . 1.3975(18) ?
C9 C10 . 1.379(2) ?
C9 H9A . 0.9300 ?
C10 C11 . 1.377(3) ?
C10 H10A . 0.9300 ?
C11 C12 . 1.368(2) ?
C11 H11A . 0.9300 ?
C12 C13 . 1.387(2) ?
C12 H12A . 0.9300 ?
C14 H14A . 0.9600 ?
C14 H14B . 0.9600 ?
C14 H14C . 0.9600 ?

loop_
_geom_hbond_atom_site_label_D
_geom_hbond_atom_site_label_H
_geom_hbond_atom_site_label_A
_geom_hbond_site_symmetry_A
_geom_hbond_distance_DH
_geom_hbond_distance_HA
_geom_hbond_distance_DA
_geom_hbond_angle_DHA
_geom_hbond_publ_flag
O1 H1A O2 7_565 0.82 1.96 2.7200(14) 153 yes

loop_
_geom_torsion_atom_site_label_1
_geom_torsion_atom_site_label_2
_geom_torsion_atom_site_label_3
_geom_torsion_atom_site_label_4
_geom_torsion
C6 C1 C2 C3 1.2(2)
C1 C2 C3 C4 -0.2(2)
C2 C3 C4 C5 -0.5(2)
C3 C4 C5 C6 0.2(2)
C4 C5 C6 C1 0.8(2)
C4 C5 C6 N1 177.36(12)
C2 C1 C6 C5 -1.5(2)
C2 C1 C6 N1 -177.99(12)
C7 N1 C6 C5 138.63(15)
O1 N1 C6 C5 -37.05(16)
C7 N1 C6 C1 -44.8(2)
O1 N1 C6 C1 139.54(13)
O1 N1 C7 O2 -7.0(2)
C6 N1 C7 O2 177.52(13)
O1 N1 C7 C8 173.63(12)
C6 N1 C7 C8 -1.9(2)
O2 C7 C8 C9 -59.39(18)
N1 C7 C8 C9 120.02(14)
O2 C7 C8 C13 114.66(15)
N1 C7 C8 C13 -65.93(17)
C13 C8 C9 C10 0.4(2)
C7 C8 C9 C10 174.53(14)
C8 C9 C10 C11 -0.3(2)
C9 C10 C11 C12 0.0(3)
C10 C11 C12 C13 0.2(3)
C14 O3 C13 C12 -2.8(2)
C14 O3 C13 C8 178.80(14)
C11 C12 C13 O3 -178.44(14)
C11 C12 C13 C8 -0.1(2)
C9 C8 C13 O3 178.29(12)
C7 C8 C13 O3 4.28(18)
C9 C8 C13 C12 -0.2(2)
C7 C8 C13 C12 -174.18(13)

loop_
_cod_related_entry_id
_cod_related_entry_database
_cod_related_entry_code
1 ChemSpider 21131696
